data_4065632
loop_
_publ_author_name
'Xiao, Xu-Qiong'
'Jia, Ai-Quan'
'Lin, Yue-Jian'
'Jin, Guo-Xin'

_publ_section_title
;
 Self-Assembly of Palladium-Based Macrocycles with N-Heterocyclic Carbene
 as the &#x201C;Corner&#x201D; Ligand&#x2020;
;
_journal_issue 21
_journal_name_full Organometallics
_journal_page_first 4842
_journal_paper_doi 10.1021/om100040g
_journal_volume 29
_journal_year 2010
_chemical_formula_sum 'C74 H72 F12 N12 O12 Pd2 S8'
_chemical_formula_weight 2018.72
_chemical_name_systematic
; 
 ? 
;
_space_group_IT_number 15
_symmetry_cell_setting monoclinic
_symmetry_space_group_name_Hall '-C 2yc'
_symmetry_space_group_name_H-M 'C 1 2/c 1'
_atom_sites_solution_hydrogens geom
_atom_sites_solution_primary direct
_atom_sites_solution_secondary difmap
_audit_creation_method SHELXL-97
_cell_angle_alpha 90.00
_cell_angle_beta 131.085(4)
_cell_angle_gamma 90.00
_cell_formula_units_Z 4
_cell_length_a 32.318(11)
_cell_length_b 16.429(6)
_cell_length_c 24.148(9)
_cell_measurement_reflns_used 906
_cell_measurement_temperature 293(2)
_cell_measurement_theta_max 24.114
_cell_measurement_theta_min 2.336
_cell_volume 9664(6)
_computing_cell_refinement 'Bruker SMART'
_computing_data_collection 'Bruker SMART'
_computing_data_reduction 'Bruker SHELXTL'
_computing_molecular_graphics 'Bruker SHELXTL'
_computing_publication_material 'Bruker SHELXTL'
_computing_structure_refinement 'SHELXL-97 (Sheldrick, 1997)'
_computing_structure_solution 'SHELXS-97 (Sheldrick, 1990)'
_diffrn_ambient_temperature 293(2)
_diffrn_measured_fraction_theta_full 0.984
_diffrn_measured_fraction_theta_max 0.984
_diffrn_measurement_device_type 'CCD area detector'
_diffrn_measurement_method 'phi and omega scans'
_diffrn_radiation_monochromator graphite
_diffrn_radiation_source 'fine-focus sealed tube'
_diffrn_radiation_type MoK\a
_diffrn_radiation_wavelength 0.71073
_diffrn_reflns_av_R_equivalents 0.0714
_diffrn_reflns_av_sigmaI/netI 0.1321
_diffrn_reflns_limit_h_max 25
_diffrn_reflns_limit_h_min -41
_diffrn_reflns_limit_k_max 19
_diffrn_reflns_limit_k_min -20
_diffrn_reflns_limit_l_max 30
_diffrn_reflns_limit_l_min -25
_diffrn_reflns_number 23033
_diffrn_reflns_theta_full 27.01
_diffrn_reflns_theta_max 27.01
_diffrn_reflns_theta_min 1.50
_diffrn_standards_decay_% 4.05
_exptl_absorpt_coefficient_mu 0.626
_exptl_absorpt_correction_T_max 0.9287
_exptl_absorpt_correction_T_min 0.8851
_exptl_absorpt_correction_type multi-scan
_exptl_absorpt_process_details sadabs
_exptl_crystal_colour colorless
_exptl_crystal_density_diffrn 1.387
_exptl_crystal_density_method 'not measured'
_exptl_crystal_description prism
_exptl_crystal_F_000 4096
_exptl_crystal_size_max 0.20
_exptl_crystal_size_mid 0.15
_exptl_crystal_size_min 0.12
_platon_squeeze_details
;
;
_refine_diff_density_max 0.429
_refine_diff_density_min -0.319
_refine_diff_density_rms 0.086
_refine_ls_extinction_method none
_refine_ls_goodness_of_fit_ref 0.827
_refine_ls_hydrogen_treatment constr
_refine_ls_matrix_type full
_refine_ls_number_parameters 547
_refine_ls_number_reflns 10404
_refine_ls_number_restraints 0
_refine_ls_restrained_S_all 0.827
_refine_ls_R_factor_all 0.1302
_refine_ls_R_factor_gt 0.0507
_refine_ls_shift/su_max 0.003
_refine_ls_shift/su_mean 0.000
_refine_ls_structure_factor_coef Fsqd
_refine_ls_weighting_details 'calc w=1/[\s^2^(Fo^2^)+(0.0300P)^2^+0.0000P] where P=(Fo^2^+2Fc^2^)/3'
_refine_ls_weighting_scheme calc
_refine_ls_wR_factor_gt 0.0914
_refine_ls_wR_factor_ref 0.1016
_reflns_number_gt 4210
_reflns_number_total 10404
_reflns_threshold_expression >2sigma(I)
_cod_data_source_file om100040g_si_001.cif
_cod_data_source_block Complex5
_cod_depositor_comments
;
The following automatic conversions were performed:

'_symmetry_cell_setting' value 'Monoclinic' changed to 'monoclinic'
according to /home/saulius/struct/CIF-dictionaries/cif_core.dic
dictionary named 'cif_core.dic' version 2.4.1 from 2010-06-29.

Automatic conversion script
Id: cif_fix_values 1715 2011-07-08 13:25:40Z adriana 
;
_cod_original_sg_symbol_H-M C2/c
_cod_database_code 4065632

loop_
_symmetry_equiv_pos_as_xyz
'x, y, z'
'-x, y, -z+1/2'
'x+1/2, y+1/2, z'
'-x+1/2, y+1/2, -z+1/2'
'-x, -y, -z'
'x, -y, z-1/2'
'-x+1/2, -y+1/2, -z'
'x+1/2, -y+1/2, z-1/2'

loop_
_atom_site_label
_atom_site_type_symbol
_atom_site_fract_x
_atom_site_fract_y
_atom_site_fract_z
_atom_site_U_iso_or_equiv
_atom_site_adp_type
_atom_site_occupancy
_atom_site_symmetry_multiplicity
_atom_site_calc_flag
_atom_site_refinement_flags
Pd1 Pd 0.327266(14) 0.59746(2) 0.890796(19) 0.05745(12) Uani 1 1 d .
S1 S 0.16718(6) 0.52547(7) 1.00962(8) 0.0853(4) Uani 1 1 d .
S2 S 0.13208(6) 0.52900(8) 0.90320(8) 0.0859(4) Uani 1 1 d .
S3 S 0.37076(8) 0.61914(10) 0.17605(9) 0.0980(5) Uani 1 1 d .
S4 S 0.18972(7) 0.61482(9) 0.65817(9) 0.0884(4) Uani 1 1 d .
N1 N 0.32306(16) 0.4123(2) 0.8908(2) 0.0718(10) Uani 1 1 d .
N2 N 0.33321(16) 0.4591(2) 0.8183(2) 0.0763(11) Uani 1 1 d .
N3 N 0.37855(17) 0.5767(2) 0.8261(2) 0.0738(11) Uani 1 1 d .
N4 N 0.42375(18) 0.6668(3) 0.9082(2) 0.0752(11) Uani 1 1 d .
N5 N 0.26776(15) 0.57486(19) 0.8979(2) 0.0557(9) Uani 1 1 d .
N6 N 0.17086(15) 0.7840(2) 1.0783(2) 0.0565(9) Uani 1 1 d .
O1 O 0.41266(16) 0.6070(3) 0.2519(2) 0.1319(14) Uani 1 1 d .
O2 O 0.31947(16) 0.5808(2) 0.1454(2) 0.1175(13) Uani 1 1 d .
O3 O 0.38599(16) 0.6124(2) 0.1332(2) 0.1177(13) Uani 1 1 d .
O4 O 0.21424(16) 0.6634(2) 0.7204(2) 0.1182(13) Uani 1 1 d .
O5 O 0.20424(16) 0.5318(2) 0.6715(2) 0.1306(15) Uani 1 1 d .
O6 O 0.18916(18) 0.6525(2) 0.6050(2) 0.1294(15) Uani 1 1 d .
F1 F 0.3953(2) 0.7721(2) 0.1891(2) 0.1701(18) Uani 1 1 d .
F2 F 0.3120(2) 0.7445(2) 0.0991(3) 0.1683(17) Uani 1 1 d .
F3 F 0.3415(2) 0.7443(2) 0.2086(3) 0.196(2) Uani 1 1 d .
F4 F 0.09797(16) 0.6871(3) 0.5974(3) 0.184(2) Uani 1 1 d .
F5 F 0.08861(17) 0.5732(3) 0.5518(3) 0.1787(19) Uani 1 1 d .
F6 F 0.11282(17) 0.5774(3) 0.6573(3) 0.1784(18) Uani 1 1 d .
C1 C 0.32582(18) 0.4820(3) 0.8652(2) 0.0597(12) Uani 1 1 d .
C2 C 0.3338(2) 0.3751(3) 0.8149(3) 0.0972(19) Uani 1 1 d .
H2 H 0.3380 0.3450 0.7863 0.117 Uiso 1 1 calc R
C3 C 0.3273(2) 0.3455(3) 0.8592(3) 0.1016(19) Uani 1 1 d .
H3 H 0.3258 0.2909 0.8678 0.122 Uiso 1 1 calc R
C4 C 0.3360(2) 0.5178(3) 0.7763(3) 0.0815(15) Uani 1 1 d .
H4A H 0.3010 0.5452 0.7416 0.098 Uiso 1 1 calc R
H4B H 0.3443 0.4904 0.7490 0.098 Uiso 1 1 calc R
C5 C 0.38096(19) 0.6181(3) 0.8766(3) 0.0629(12) Uani 1 1 d .
C6 C 0.4487(2) 0.6566(4) 0.8786(3) 0.0968(18) Uani 1 1 d .
H6 H 0.4792 0.6843 0.8921 0.116 Uiso 1 1 calc R
C7 C 0.4200(2) 0.5993(4) 0.8272(3) 0.0949(17) Uani 1 1 d .
H7 H 0.4267 0.5788 0.7978 0.114 Uiso 1 1 calc R
C8 C 0.3157(2) 0.3997(3) 0.9435(3) 0.0680(12) Uani 1 1 d .
C9 C 0.3583(2) 0.4174(3) 1.0159(3) 0.0711(13) Uani 1 1 d .
C10 C 0.3498(2) 0.4052(3) 1.0651(3) 0.0870(15) Uani 1 1 d .
H10 H 0.3780 0.4174 1.1144 0.104 Uiso 1 1 calc R
C11 C 0.3015(3) 0.3759(3) 1.0431(4) 0.0813(16) Uani 1 1 d .
C12 C 0.2606(2) 0.3583(3) 0.9692(4) 0.0819(16) Uani 1 1 d .
H12 H 0.2276 0.3375 0.9535 0.098 Uiso 1 1 calc R
C13 C 0.2660(2) 0.3696(3) 0.9176(3) 0.0749(14) Uani 1 1 d .
C14 C 0.4125(2) 0.4490(3) 1.0443(3) 0.115(2) Uani 1 1 d .
H14A H 0.4214 0.4252 1.0169 0.172 Uiso 1 1 calc R
H14B H 0.4404 0.4349 1.0953 0.172 Uiso 1 1 calc R
H14C H 0.4107 0.5071 1.0391 0.172 Uiso 1 1 calc R
C15 C 0.2910(2) 0.3652(3) 1.0957(3) 0.109(2) Uani 1 1 d .
H15A H 0.2539 0.3474 1.0688 0.163 Uiso 1 1 calc R
H15B H 0.2967 0.4161 1.1193 0.163 Uiso 1 1 calc R
H15C H 0.3159 0.3253 1.1322 0.163 Uiso 1 1 calc R
C16 C 0.2204(2) 0.3468(3) 0.8381(3) 0.1030(18) Uani 1 1 d .
H16A H 0.2170 0.3879 0.8071 0.154 Uiso 1 1 calc R
H16B H 0.1865 0.3426 0.8284 0.154 Uiso 1 1 calc R
H16C H 0.2286 0.2955 0.8283 0.154 Uiso 1 1 calc R
C17 C 0.4456(2) 0.7237(4) 0.9665(4) 0.0787(15) Uani 1 1 d .
C18 C 0.4801(2) 0.6957(4) 1.0388(4) 0.0866(16) Uani 1 1 d .
C19 C 0.4992(2) 0.7518(5) 1.0934(3) 0.1072(19) Uani 1 1 d .
H19 H 0.5218 0.7338 1.1418 0.129 Uiso 1 1 calc R
C20 C 0.4862(3) 0.8335(5) 1.0792(4) 0.106(2) Uani 1 1 d .
C21 C 0.4551(3) 0.8600(4) 1.0082(5) 0.105(2) Uani 1 1 d .
H21 H 0.4477 0.9153 0.9984 0.126 Uiso 1 1 calc R
C22 C 0.4339(2) 0.8062(4) 0.9500(4) 0.0862(16) Uani 1 1 d .
C23 C 0.4978(2) 0.6087(3) 1.0573(3) 0.116(2) Uani 1 1 d .
H23A H 0.5325 0.6025 1.0695 0.174 Uiso 1 1 calc R
H23B H 0.4709 0.5749 1.0159 0.174 Uiso 1 1 calc R
H23C H 0.5014 0.5927 1.0986 0.174 Uiso 1 1 calc R
C24 C 0.5047(2) 0.8949(4) 1.1408(4) 0.171(3) Uani 1 1 d .
H24A H 0.5034 0.9492 1.1250 0.256 Uiso 1 1 calc R
H24B H 0.5416 0.8825 1.1845 0.256 Uiso 1 1 calc R
H24C H 0.4807 0.8908 1.1510 0.256 Uiso 1 1 calc R
C25 C 0.3998(2) 0.8378(3) 0.8733(4) 0.114(2) Uani 1 1 d .
H25A H 0.4229 0.8485 0.8623 0.171 Uiso 1 1 calc R
H25B H 0.3819 0.8871 0.8688 0.171 Uiso 1 1 calc R
H25C H 0.3726 0.7979 0.8396 0.171 Uiso 1 1 calc R
C26 C 0.27784(18) 0.5774(2) 0.9609(2) 0.0560(11) Uani 1 1 d .
H26 H 0.3136 0.5885 1.0036 0.067 Uiso 1 1 calc R
C27 C 0.2396(2) 0.5650(2) 0.9672(3) 0.0622(12) Uani 1 1 d .
H27 H 0.2491 0.5674 1.0128 0.075 Uiso 1 1 calc R
C28 C 0.1865(2) 0.5488(2) 0.9047(3) 0.0612(12) Uani 1 1 d .
C29 C 0.1749(2) 0.5464(3) 0.8386(3) 0.0693(13) Uani 1 1 d .
H29 H 0.1395 0.5358 0.7951 0.083 Uiso 1 1 calc R
C30 C 0.2165(2) 0.5599(3) 0.8380(3) 0.0666(13) Uani 1 1 d .
H30 H 0.2082 0.5584 0.7931 0.080 Uiso 1 1 calc R
C31 C 0.20005(18) 0.7252(3) 1.1263(3) 0.0634(12) Uani 1 1 d .
H31 H 0.2218 0.7371 1.1760 0.076 Uiso 1 1 calc R
C32 C 0.19990(19) 0.6464(3) 1.1060(3) 0.0661(13) Uani 1 1 d .
H32 H 0.2202 0.6061 1.1416 0.079 Uiso 1 1 calc R
C33 C 0.1700(2) 0.6283(3) 1.0339(3) 0.0623(13) Uani 1 1 d .
C34 C 0.14165(19) 0.6904(3) 0.9833(3) 0.0671(13) Uani 1 1 d .
H34 H 0.1222 0.6812 0.9337 0.081 Uiso 1 1 calc R
C35 C 0.14293(19) 0.7667(3) 1.0084(3) 0.0663(13) Uani 1 1 d .
H35 H 0.1230 0.8082 0.9741 0.080 Uiso 1 1 calc R
C36 C 0.3541(4) 0.7253(4) 0.1683(5) 0.132(3) Uani 1 1 d .
C37 C 0.1201(4) 0.6124(4) 0.6150(5) 0.125(2) Uani 1 1 d .

loop_
_atom_site_aniso_label
_atom_site_aniso_U_11
_atom_site_aniso_U_22
_atom_site_aniso_U_33
_atom_site_aniso_U_23
_atom_site_aniso_U_13
_atom_site_aniso_U_12
Pd1 0.0750(2) 0.0538(2) 0.0635(2) -0.0002(2) 0.0541(2) 0.0020(2)
S1 0.1340(12) 0.0564(8) 0.1237(12) -0.0142(8) 0.1099(11) -0.0146(8)
S2 0.0990(10) 0.0860(10) 0.1104(12) -0.0310(8) 0.0850(10) -0.0273(8)
S3 0.1268(14) 0.1001(13) 0.0717(11) -0.0018(9) 0.0672(11) -0.0180(10)
S4 0.1098(12) 0.0778(11) 0.0984(12) 0.0014(9) 0.0774(11) 0.0095(9)
N1 0.107(3) 0.045(2) 0.093(3) -0.009(2) 0.079(3) 0.000(2)
N2 0.111(3) 0.065(3) 0.089(3) -0.005(2) 0.082(3) 0.003(2)
N3 0.091(3) 0.083(3) 0.083(3) 0.000(2) 0.073(3) 0.004(3)
N4 0.085(3) 0.080(3) 0.085(3) 0.001(3) 0.067(3) 0.001(3)
N5 0.067(3) 0.051(2) 0.059(3) -0.0022(18) 0.045(2) -0.0030(19)
N6 0.066(3) 0.054(2) 0.060(3) 0.004(2) 0.046(2) 0.000(2)
O1 0.122(3) 0.166(4) 0.071(3) 0.017(3) 0.047(3) -0.019(3)
O2 0.135(3) 0.113(3) 0.101(3) -0.002(2) 0.076(3) -0.035(3)
O3 0.152(3) 0.133(3) 0.101(3) -0.011(3) 0.098(3) -0.012(3)
O4 0.155(4) 0.090(3) 0.105(3) -0.018(2) 0.083(3) -0.023(3)
O5 0.139(3) 0.058(2) 0.174(4) 0.009(2) 0.094(3) 0.023(2)
O6 0.184(4) 0.122(3) 0.162(4) -0.001(3) 0.148(4) -0.007(3)
F1 0.253(5) 0.128(3) 0.167(4) -0.025(3) 0.155(4) -0.079(3)
F2 0.223(5) 0.129(3) 0.167(4) 0.049(3) 0.134(4) 0.024(3)
F3 0.382(7) 0.117(3) 0.257(5) 0.000(3) 0.283(6) -0.005(3)
F4 0.147(3) 0.119(3) 0.309(6) -0.002(4) 0.159(4) 0.015(3)
F5 0.137(3) 0.171(4) 0.159(4) -0.041(3) 0.068(3) -0.030(3)
F6 0.174(4) 0.225(5) 0.195(5) 0.011(4) 0.146(4) -0.025(3)
C1 0.083(3) 0.046(3) 0.073(3) 0.000(2) 0.061(3) 0.001(2)
C2 0.142(5) 0.065(4) 0.129(5) -0.026(3) 0.108(5) -0.005(3)
C3 0.157(6) 0.057(4) 0.147(6) -0.009(4) 0.124(5) -0.007(3)
C4 0.109(4) 0.089(4) 0.082(4) -0.009(3) 0.078(4) 0.008(3)
C5 0.058(3) 0.061(3) 0.069(3) 0.004(3) 0.042(3) 0.002(3)
C6 0.091(4) 0.114(5) 0.116(5) 0.006(4) 0.081(5) 0.005(4)
C7 0.116(5) 0.106(5) 0.116(5) 0.008(4) 0.099(4) 0.010(4)
C8 0.085(4) 0.050(3) 0.085(4) 0.001(3) 0.063(3) 0.004(3)
C9 0.075(4) 0.068(4) 0.085(4) 0.006(3) 0.059(4) 0.003(3)
C10 0.100(4) 0.083(4) 0.082(4) 0.015(3) 0.062(4) 0.008(4)
C11 0.125(5) 0.050(3) 0.098(5) 0.001(3) 0.086(4) 0.000(3)
C12 0.110(5) 0.053(3) 0.122(5) -0.002(3) 0.093(5) -0.007(3)
C13 0.095(4) 0.046(3) 0.087(4) -0.006(3) 0.062(4) -0.008(3)
C14 0.096(5) 0.141(5) 0.101(5) 0.026(4) 0.062(4) 0.013(4)
C15 0.166(6) 0.092(4) 0.135(5) 0.018(4) 0.127(5) 0.003(4)
C16 0.117(5) 0.086(4) 0.113(5) -0.024(4) 0.078(4) -0.027(4)
C17 0.071(4) 0.078(4) 0.101(5) 0.006(4) 0.062(4) -0.002(3)
C18 0.072(4) 0.091(5) 0.077(4) -0.006(4) 0.040(4) -0.011(4)
C19 0.075(4) 0.117(6) 0.085(5) 0.002(5) 0.033(4) 0.000(4)
C20 0.070(4) 0.110(6) 0.107(6) -0.024(5) 0.046(4) -0.017(4)
C21 0.097(5) 0.073(4) 0.165(7) -0.013(5) 0.095(6) -0.014(4)
C22 0.089(4) 0.086(5) 0.111(5) 0.014(4) 0.078(4) 0.005(4)
C23 0.097(4) 0.097(5) 0.104(5) 0.016(4) 0.044(4) 0.006(4)
C24 0.099(5) 0.168(7) 0.189(8) -0.087(6) 0.070(5) -0.025(5)
C25 0.144(5) 0.096(4) 0.143(6) 0.034(4) 0.111(5) 0.015(4)
C26 0.065(3) 0.052(3) 0.057(3) -0.008(2) 0.043(3) -0.005(2)
C27 0.084(4) 0.059(3) 0.068(3) -0.011(2) 0.061(3) -0.011(3)
C28 0.073(3) 0.048(3) 0.080(4) -0.012(3) 0.058(3) -0.008(2)
C29 0.072(3) 0.074(3) 0.064(3) -0.009(3) 0.045(3) -0.011(3)
C30 0.080(4) 0.070(3) 0.070(4) -0.006(3) 0.058(3) -0.007(3)
C31 0.069(3) 0.071(3) 0.063(3) -0.003(3) 0.049(3) -0.001(3)
C32 0.079(3) 0.059(3) 0.075(4) 0.003(3) 0.057(3) 0.005(3)
C33 0.083(3) 0.050(3) 0.090(4) -0.008(3) 0.073(3) -0.007(3)
C34 0.096(4) 0.062(3) 0.073(4) -0.013(3) 0.068(3) -0.016(3)
C35 0.081(3) 0.060(3) 0.069(4) 0.002(3) 0.053(3) -0.004(3)
C36 0.216(9) 0.094(6) 0.128(7) 0.011(5) 0.132(7) -0.012(6)
C37 0.177(8) 0.085(5) 0.162(8) -0.008(5) 0.133(7) -0.017(5)

loop_
_atom_type_symbol
_atom_type_description
_atom_type_scat_dispersion_real
_atom_type_scat_dispersion_imag
_atom_type_scat_source
C C 0.0033 0.0016 'International Tables Vol C Tables 4.2.6.8 and 6.1.1.4'
H H 0.0000 0.0000 'International Tables Vol C Tables 4.2.6.8 and 6.1.1.4'
N N 0.0061 0.0033 'International Tables Vol C Tables 4.2.6.8 and 6.1.1.4'
O O 0.0106 0.0060 'International Tables Vol C Tables 4.2.6.8 and 6.1.1.4'
F F 0.0171 0.0103 'International Tables Vol C Tables 4.2.6.8 and 6.1.1.4'
S S 0.1246 0.1234 'International Tables Vol C Tables 4.2.6.8 and 6.1.1.4'
Pd Pd -0.9988 1.0072 'International Tables Vol C Tables 4.2.6.8 and 6.1.1.4'

loop_
_geom_angle_atom_site_label_1
_geom_angle_atom_site_label_2
_geom_angle_atom_site_label_3
_geom_angle
_geom_angle_site_symmetry_1
_geom_angle_site_symmetry_3
C1 Pd1 C5 87.41(18) . .
C1 Pd1 N6 177.27(16) . 7_567
C5 Pd1 N6 94.49(16) . 7_567
C1 Pd1 N5 91.21(15) . .
C5 Pd1 N5 176.15(18) . .
N6 Pd1 N5 87.02(12) 7_567 .
C33 S1 S2 104.94(19) . .
C28 S2 S1 105.10(19) . .
O1 S3 O3 116.3(3) . .
O1 S3 O2 114.0(2) . .
O3 S3 O2 115.2(2) . .
O1 S3 C36 103.9(4) . .
O3 S3 C36 103.0(3) . .
O2 S3 C36 101.9(4) . .
O4 S4 O5 116.0(3) . .
O4 S4 O6 112.7(3) . .
O5 S4 O6 115.8(3) . .
O4 S4 C37 104.6(3) . .
O5 S4 C37 102.6(3) . .
O6 S4 C37 102.9(3) . .
C1 N1 C3 111.2(4) . .
C1 N1 C8 128.9(4) . .
C3 N1 C8 119.9(4) . .
C1 N2 C2 110.1(4) . .
C1 N2 C4 121.9(4) . .
C2 N2 C4 127.9(4) . .
C5 N3 C7 111.6(5) . .
C5 N3 C4 123.0(4) . .
C7 N3 C4 125.3(5) . .
C5 N4 C6 111.7(5) . .
C5 N4 C17 128.0(4) . .
C6 N4 C17 120.3(5) . .
C30 N5 C26 116.4(4) . .
C30 N5 Pd1 120.5(3) . .
C26 N5 Pd1 123.1(3) . .
C31 N6 C35 117.4(4) . .
C31 N6 Pd1 122.7(3) . 7_567
C35 N6 Pd1 119.7(3) . 7_567
N1 C1 N2 104.6(4) . .
N1 C1 Pd1 132.2(3) . .
N2 C1 Pd1 123.0(3) . .
C3 C2 N2 107.8(5) . .
C2 C3 N1 106.3(5) . .
N2 C4 N3 109.1(4) . .
N4 C5 N3 104.0(4) . .
N4 C5 Pd1 134.3(4) . .
N3 C5 Pd1 121.6(4) . .
C7 C6 N4 106.3(5) . .
C6 C7 N3 106.3(5) . .
C9 C8 C13 123.4(5) . .
C9 C8 N1 118.7(5) . .
C13 C8 N1 117.8(5) . .
C8 C9 C10 117.4(5) . .
C8 C9 C14 123.6(5) . .
C10 C9 C14 119.1(5) . .
C11 C10 C9 122.3(5) . .
C10 C11 C12 117.0(5) . .
C10 C11 C15 122.7(6) . .
C12 C11 C15 120.3(6) . .
C13 C12 C11 123.8(5) . .
C8 C13 C12 116.1(5) . .
C8 C13 C16 122.7(5) . .
C12 C13 C16 121.2(5) . .
C22 C17 C18 121.5(6) . .
C22 C17 N4 119.3(6) . .
C18 C17 N4 119.2(5) . .
C19 C18 C17 117.6(6) . .
C19 C18 C23 120.7(6) . .
C17 C18 C23 121.6(6) . .
C18 C19 C20 122.8(6) . .
C21 C20 C19 118.2(7) . .
C21 C20 C24 119.8(8) . .
C19 C20 C24 122.0(8) . .
C20 C21 C22 121.9(6) . .
C17 C22 C21 117.8(6) . .
C17 C22 C25 122.2(6) . .
C21 C22 C25 120.0(6) . .
N5 C26 C27 124.5(4) . .
C26 C27 C28 118.5(4) . .
C27 C28 C29 118.0(4) . .
C27 C28 S2 124.5(4) . .
C29 C28 S2 117.5(4) . .
C30 C29 C28 119.0(4) . .
N5 C30 C29 123.5(4) . .
N6 C31 C32 122.9(4) . .
C33 C32 C31 119.5(4) . .
C32 C33 C34 118.2(4) . .
C32 C33 S1 118.1(4) . .
C34 C33 S1 123.6(4) . .
C33 C34 C35 118.2(4) . .
N6 C35 C34 123.7(4) . .
F3 C36 F1 107.8(7) . .
F3 C36 F2 108.5(8) . .
F1 C36 F2 106.5(6) . .
F3 C36 S3 111.8(5) . .
F1 C36 S3 111.5(6) . .
F2 C36 S3 110.5(6) . .
F5 C37 F6 106.6(6) . .
F5 C37 F4 103.6(7) . .
F6 C37 F4 108.2(6) . .
F5 C37 S4 114.5(5) . .
F6 C37 S4 111.2(6) . .
F4 C37 S4 112.2(5) . .

loop_
_geom_bond_atom_site_label_1
_geom_bond_atom_site_label_2
_geom_bond_distance
_geom_bond_site_symmetry_2
Pd1 C1 1.987(4) .
Pd1 C5 2.006(5) .
Pd1 N6 2.072(3) 7_567
Pd1 N5 2.073(3) .
S1 C33 1.771(4) .
S1 S2 2.016(2) .
S2 C28 1.765(4) .
S3 O1 1.403(4) .
S3 O3 1.412(3) .
S3 O2 1.442(4) .
S3 C36 1.799(7) .
S4 O4 1.399(4) .
S4 O5 1.409(3) .
S4 O6 1.415(4) .
S4 C37 1.750(8) .
N1 C1 1.332(5) .
N1 C3 1.393(6) .
N1 C8 1.454(5) .
N2 C1 1.355(5) .
N2 C2 1.382(5) .
N2 C4 1.445(5) .
N3 C5 1.354(5) .
N3 C7 1.374(5) .
N3 C4 1.449(5) .
N4 C5 1.322(5) .
N4 C6 1.394(6) .
N4 C17 1.431(6) .
N5 C30 1.322(5) .
N5 C26 1.332(5) .
N6 C31 1.314(5) .
N6 C35 1.320(5) .
N6 Pd1 2.072(3) 7_567
F1 C36 1.318(8) .
F2 C36 1.324(8) .
F3 C36 1.313(7) .
F4 C37 1.342(7) .
F5 C37 1.317(8) .
F6 C37 1.323(7) .
C2 C3 1.312(6) .
C6 C7 1.332(7) .
C8 C9 1.369(6) .
C8 C13 1.376(6) .
C9 C10 1.399(6) .
C9 C14 1.493(6) .
C10 C11 1.363(6) .
C11 C12 1.384(7) .
C11 C15 1.524(6) .
C12 C13 1.379(6) .
C13 C16 1.509(6) .
C17 C22 1.392(7) .
C17 C18 1.395(7) .
C18 C19 1.377(7) .
C18 C23 1.495(7) .
C19 C20 1.382(8) .
C20 C21 1.369(8) .
C20 C24 1.554(8) .
C21 C22 1.401(7) .
C22 C25 1.494(7) .
C26 C27 1.356(5) .
C27 C28 1.374(6) .
C28 C29 1.382(6) .
C29 C30 1.370(5) .
C31 C32 1.383(6) .
C32 C33 1.358(6) .
C33 C34 1.378(6) .
C34 C35 1.381(5) .

loop_
_platon_squeeze_void_nr
_platon_squeeze_void_average_x
_platon_squeeze_void_average_y
_platon_squeeze_void_average_z
_platon_squeeze_void_volume
_platon_squeeze_void_count_electrons
1 0.000 -0.249 0.250 498.6 57.3
2 0.000 0.249 0.750 498.4 57.5
3 0.500 0.251 0.250 498.6 57.3
4 0.500 -0.251 0.750 498.4 57.5
